data_4337246
loop_
_publ_author_name
'Keter, Frankline K.'
'Guzei, Ilia A.'
'Nell, Margo'
'Zyl, Werner E van'
'Darkwa, James'

_publ_section_title
;
 Phosphinogold(I) dithiocarbamate complexes: effect of the nature of
 phosphine ligand on anticancer properties.
;
_journal_issue 4
_journal_name_full 'Inorganic chemistry'
_journal_page_first 2058
_journal_page_last 2067
_journal_paper_doi 10.1021/ic4025926
_journal_volume 53
_journal_year 2014
_chemical_formula_moiety 'C26 H20 Au N2 P S2'
_chemical_formula_sum 'C26 H20 Au N2 P S2'
_chemical_formula_weight 652.50
_chemical_name_systematic
; 
 ? 
;
_space_group_IT_number 14
_symmetry_cell_setting monoclinic
_symmetry_Int_Tables_number 14
_symmetry_space_group_name_Hall '-P 2yn'
_symmetry_space_group_name_H-M 'P 1 21/n 1'
_atom_sites_solution_hydrogens geom
_atom_sites_solution_primary direct
_atom_sites_solution_secondary difmap
_audit_creation_method SHELXL-97
_cell_angle_alpha 90.00
_cell_angle_beta 91.541(2)
_cell_angle_gamma 90.00
_cell_formula_units_Z 4
_cell_length_a 9.1382(12)
_cell_length_b 22.487(3)
_cell_length_c 11.3760(14)
_cell_measurement_reflns_used 28619
_cell_measurement_temperature 100(2)
_cell_measurement_theta_max 28.0086
_cell_measurement_theta_min 2.4065
_cell_volume 2336.8(5)
_computing_cell_refinement 'SAINT Ver. 6.22  (Bruker-AXS, 2003)'
_computing_data_collection 'SMART Ver. 5.622 (Bruker-AXS, 2003)'
_computing_data_reduction 'SAINT Ver. 6.22'
_computing_molecular_graphics 'SHELXTL Ver. 6.10'
_computing_publication_material 'SHELXTL Ver. 6.10'
_computing_structure_refinement 'SHELXTL Ver. 6.10'
_computing_structure_solution 'SHELXTL Ver. 6.10 (Bruker-AXS, 2003)'
_diffrn_ambient_temperature 100(2)
_diffrn_measured_fraction_theta_full 0.993
_diffrn_measured_fraction_theta_max 0.993
_diffrn_measurement_device_type 'Bruker CCD-1000 area detector'
_diffrn_measurement_method '0.30\% \w scans'
_diffrn_radiation_monochromator graphite
_diffrn_radiation_source 'fine-focus sealed tube'
_diffrn_radiation_type Mo-K\a
_diffrn_radiation_wavelength 0.71073
_diffrn_reflns_av_R_equivalents 0.0481
_diffrn_reflns_av_sigmaI/netI 0.0256
_diffrn_reflns_limit_h_max 12
_diffrn_reflns_limit_h_min -12
_diffrn_reflns_limit_k_max 29
_diffrn_reflns_limit_k_min -29
_diffrn_reflns_limit_l_max 15
_diffrn_reflns_limit_l_min -15
_diffrn_reflns_number 36929
_diffrn_reflns_theta_full 28.02
_diffrn_reflns_theta_max 28.02
_diffrn_reflns_theta_min 1.81
_diffrn_standards_number 0
_exptl_absorpt_coefficient_mu 6.560
_exptl_absorpt_correction_T_max 0.3396
_exptl_absorpt_correction_T_min 0.1448
_exptl_absorpt_correction_type multi-scan
_exptl_absorpt_process_details
;
SADABS  (Bruker-AXS, 2003)
;
_exptl_crystal_colour orange
_exptl_crystal_density_diffrn 1.855
_exptl_crystal_density_method 'not measured'
_exptl_crystal_description block
_exptl_crystal_F_000 1264
_exptl_crystal_size_max 0.48
_exptl_crystal_size_mid 0.28
_exptl_crystal_size_min 0.21
_refine_diff_density_max 1.146
_refine_diff_density_min -0.880
_refine_diff_density_rms 0.108
_refine_ls_extinction_method none
_refine_ls_goodness_of_fit_ref 1.188
_refine_ls_hydrogen_treatment constr
_refine_ls_matrix_type full
_refine_ls_number_parameters 289
_refine_ls_number_reflns 5618
_refine_ls_number_restraints 0
_refine_ls_restrained_S_all 1.188
_refine_ls_R_factor_all 0.0216
_refine_ls_R_factor_gt 0.0210
_refine_ls_shift/su_max 0.003
_refine_ls_shift/su_mean 0.000
_refine_ls_structure_factor_coef Fsqd
_refine_ls_weighting_details 'calc w=1/[\s^2^(Fo^2^)+(0.0205P)^2^+2.3320P] where P=(Fo^2^+2Fc^2^)/3'
_refine_ls_weighting_scheme calc
_refine_ls_wR_factor_gt 0.0542
_refine_ls_wR_factor_ref 0.0544
_reflns_number_gt 5489
_reflns_number_total 5618
_reflns_threshold_expression I>2\s(I)
_cod_data_source_file ic4025926_si_002.cif
_cod_data_source_block darkwa45
_cod_depositor_comments
;
The following automatic conversions were performed:

'_symmetry_cell_setting' value 'Monoclinic' changed to 'monoclinic'
according to
/usr/data/users/saulius/automatic-downloads/current/ACS/lib/dictionaries/cif_core.dic
dictionary named 'cif_core.dic' version 2.4.2 from 2011-04-26.

Automatic conversion script
Id: cif_fix_values 2281 2013-09-26 08:29:07Z andrius 
;
_cod_original_sg_symbol_Hall '-P 2yn      '
_cod_original_sg_symbol_H-M 'P 1 21/n 1  '
_cod_database_code 4337246

loop_
_symmetry_equiv_pos_as_xyz
'x, y, z'
'-x+1/2, y+1/2, -z+1/2'
'-x, -y, -z'
'x-1/2, -y-1/2, z-1/2'

loop_
_atom_site_label
_atom_site_type_symbol
_atom_site_fract_x
_atom_site_fract_y
_atom_site_fract_z
_atom_site_U_iso_or_equiv
_atom_site_adp_type
_atom_site_occupancy
_atom_site_symmetry_multiplicity
_atom_site_calc_flag
_atom_site_refinement_flags
Au1 Au 0.836531(9) 0.091600(4) 0.866865(8) 0.01607(4) Uani 1 1 d .
P1 P 0.68458(7) 0.04743(3) 0.73428(5) 0.01448(11) Uani 1 1 d .
S1 S 1.00800(7) 0.13177(3) 0.99936(5) 0.01983(12) Uani 1 1 d .
S2 S 1.09920(8) 0.17128(3) 0.75942(6) 0.02531(14) Uani 1 1 d .
N1 N 1.2679(2) 0.17562(10) 0.95427(19) 0.0204(4) Uani 1 1 d .
N2 N 1.2895(3) 0.16528(11) 1.0746(2) 0.0278(5) Uani 1 1 d .
C1 C 1.1324(3) 0.16057(11) 0.9023(2) 0.0188(5) Uani 1 1 d .
C2 C 1.3972(3) 0.19695(11) 0.9049(2) 0.0202(5) Uani 1 1 d .
C3 C 1.4331(3) 0.21427(11) 0.7911(3) 0.0250(5) Uani 1 1 d .
H3 H 1.3628 0.2136 0.7281 0.030 Uiso 1 1 calc R
C4 C 1.5767(3) 0.23248(13) 0.7746(3) 0.0316(6) Uani 1 1 d .
H4 H 1.6041 0.2445 0.6982 0.038 Uiso 1 1 calc R
C5 C 1.6817(3) 0.23374(13) 0.8657(3) 0.0338(7) Uani 1 1 d .
H5 H 1.7791 0.2455 0.8502 0.041 Uiso 1 1 calc R
C6 C 1.6448(3) 0.21799(12) 0.9785(3) 0.0295(6) Uani 1 1 d .
H6 H 1.7154 0.2196 1.0412 0.035 Uiso 1 1 calc R
C7 C 1.5011(3) 0.19960(12) 0.9984(3) 0.0255(5) Uani 1 1 d .
C8 C 1.4250(3) 0.17895(14) 1.1003(3) 0.0297(6) Uani 1 1 d .
H8 H 1.4685 0.1757 1.1768 0.036 Uiso 1 1 calc R
C9 C 0.5139(3) 0.01710(11) 0.7851(2) 0.0166(4) Uani 1 1 d .
C10 C 0.4466(3) 0.04367(11) 0.8802(2) 0.0204(5) Uani 1 1 d .
H10 H 0.4951 0.0745 0.9230 0.024 Uiso 1 1 calc R
C11 C 0.3084(3) 0.02501(12) 0.9125(2) 0.0246(5) Uani 1 1 d .
H11 H 0.2626 0.0433 0.9772 0.029 Uiso 1 1 calc R
C12 C 0.2370(3) -0.01976(13) 0.8514(3) 0.0273(6) Uani 1 1 d .
H12 H 0.1416 -0.0316 0.8728 0.033 Uiso 1 1 calc R
C13 C 0.3051(3) -0.04769(13) 0.7582(3) 0.0276(6) Uani 1 1 d .
H13 H 0.2570 -0.0793 0.7174 0.033 Uiso 1 1 calc R
C14 C 0.4433(3) -0.02934(12) 0.7248(2) 0.0237(5) Uani 1 1 d .
H14 H 0.4896 -0.0483 0.6611 0.028 Uiso 1 1 calc R
C15 C 0.6327(3) 0.09982(10) 0.6187(2) 0.0160(4) Uani 1 1 d .
C16 C 0.4892(3) 0.10819(11) 0.5799(2) 0.0195(5) Uani 1 1 d .
H16 H 0.4126 0.0853 0.6122 0.023 Uiso 1 1 calc R
C17 C 0.4577(3) 0.15056(12) 0.4926(2) 0.0238(5) Uani 1 1 d .
H17 H 0.3594 0.1568 0.4663 0.029 Uiso 1 1 calc R
C18 C 0.5692(3) 0.18330(12) 0.4448(2) 0.0252(5) Uani 1 1 d .
H18 H 0.5474 0.2119 0.3854 0.030 Uiso 1 1 calc R
C19 C 0.7128(3) 0.17449(12) 0.4831(3) 0.0260(5) Uani 1 1 d .
H19 H 0.7895 0.1964 0.4487 0.031 Uiso 1 1 calc R
C20 C 0.7446(3) 0.13369(11) 0.5715(2) 0.0226(5) Uani 1 1 d .
H20 H 0.8425 0.1288 0.5999 0.027 Uiso 1 1 calc R
C21 C 0.7763(3) -0.01326(10) 0.6612(2) 0.0160(4) Uani 1 1 d .
C22 C 0.7980(3) -0.01495(11) 0.5406(2) 0.0181(5) Uani 1 1 d .
H22 H 0.7641 0.0169 0.4922 0.022 Uiso 1 1 calc R
C23 C 0.8695(3) -0.06316(11) 0.4907(2) 0.0210(5) Uani 1 1 d .
H23 H 0.8855 -0.0639 0.4085 0.025 Uiso 1 1 calc R
C24 C 0.9170(3) -0.10998(12) 0.5614(2) 0.0226(5) Uani 1 1 d .
H24 H 0.9632 -0.1434 0.5273 0.027 Uiso 1 1 calc R
C25 C 0.8971(3) -0.10811(12) 0.6818(3) 0.0240(5) Uani 1 1 d .
H25 H 0.9309 -0.1400 0.7301 0.029 Uiso 1 1 calc R
C26 C 0.8281(3) -0.05978(11) 0.7318(2) 0.0210(5) Uani 1 1 d .
H26 H 0.8161 -0.0584 0.8145 0.025 Uiso 1 1 calc R

loop_
_atom_site_aniso_label
_atom_site_aniso_U_11
_atom_site_aniso_U_22
_atom_site_aniso_U_33
_atom_site_aniso_U_23
_atom_site_aniso_U_13
_atom_site_aniso_U_12
Au1 0.01490(6) 0.01701(6) 0.01620(6) -0.00042(3) -0.00149(4) -0.00068(3)
P1 0.0142(3) 0.0144(3) 0.0148(3) 0.0006(2) 0.0000(2) -0.0003(2)
S1 0.0161(3) 0.0276(3) 0.0157(3) 0.0002(2) -0.0015(2) -0.0038(2)
S2 0.0272(3) 0.0315(3) 0.0170(3) -0.0001(2) -0.0027(2) -0.0068(3)
N1 0.0201(10) 0.0220(10) 0.0190(10) -0.0004(8) -0.0025(8) -0.0027(8)
N2 0.0272(12) 0.0346(13) 0.0214(11) 0.0022(10) -0.0054(9) -0.0064(10)
C1 0.0180(11) 0.0172(11) 0.0212(12) -0.0014(9) -0.0016(9) 0.0010(9)
C2 0.0187(11) 0.0144(11) 0.0274(13) -0.0042(9) 0.0010(10) -0.0001(9)
C3 0.0274(14) 0.0185(12) 0.0294(14) -0.0063(10) 0.0065(11) -0.0016(10)
C4 0.0323(15) 0.0229(13) 0.0402(17) -0.0094(12) 0.0131(13) -0.0052(11)
C5 0.0220(13) 0.0231(13) 0.057(2) -0.0128(13) 0.0088(13) -0.0052(11)
C6 0.0209(13) 0.0226(13) 0.0446(17) -0.0084(12) -0.0024(12) -0.0018(10)
C7 0.0206(12) 0.0205(12) 0.0350(15) -0.0041(11) -0.0045(11) -0.0008(10)
C8 0.0231(13) 0.0362(15) 0.0291(15) -0.0019(12) -0.0107(11) -0.0025(11)
C9 0.0163(11) 0.0174(11) 0.0161(11) 0.0038(9) 0.0003(9) 0.0004(8)
C10 0.0223(12) 0.0178(11) 0.0212(12) 0.0007(9) 0.0013(10) 0.0031(9)
C11 0.0238(13) 0.0270(13) 0.0233(13) 0.0049(10) 0.0073(10) 0.0065(10)
C12 0.0185(12) 0.0366(15) 0.0269(14) 0.0119(12) 0.0022(10) -0.0025(11)
C13 0.0248(13) 0.0306(14) 0.0274(14) 0.0030(11) 0.0005(11) -0.0103(11)
C14 0.0239(13) 0.0256(13) 0.0216(13) -0.0009(10) 0.0028(10) -0.0052(10)
C15 0.0186(11) 0.0143(10) 0.0152(11) 0.0000(8) -0.0004(9) 0.0000(9)
C16 0.0200(12) 0.0174(11) 0.0210(12) 0.0001(9) -0.0031(10) -0.0026(9)
C17 0.0232(13) 0.0225(12) 0.0253(13) 0.0021(10) -0.0077(10) -0.0003(10)
C18 0.0350(15) 0.0189(12) 0.0215(13) 0.0048(10) -0.0045(11) 0.0002(10)
C19 0.0284(14) 0.0214(12) 0.0281(14) 0.0062(10) 0.0026(11) -0.0033(10)
C20 0.0178(12) 0.0208(12) 0.0293(14) 0.0048(10) 0.0017(10) 0.0003(9)
C21 0.0141(10) 0.0152(10) 0.0187(11) -0.0012(9) 0.0010(9) 0.0006(8)
C22 0.0178(11) 0.0186(11) 0.0181(12) 0.0005(9) 0.0015(9) -0.0029(9)
C23 0.0207(12) 0.0227(12) 0.0199(12) -0.0044(10) 0.0047(10) -0.0043(9)
C24 0.0190(12) 0.0200(12) 0.0289(14) -0.0055(10) 0.0048(10) 0.0003(10)
C25 0.0246(13) 0.0192(11) 0.0281(14) 0.0023(10) -0.0022(11) 0.0031(10)
C26 0.0235(12) 0.0215(12) 0.0180(12) 0.0014(9) -0.0010(10) 0.0029(9)

loop_
_atom_type_symbol
_atom_type_description
_atom_type_scat_dispersion_real
_atom_type_scat_dispersion_imag
_atom_type_scat_source
C C 0.0033 0.0016 'International Tables Vol C Tables 4.2.6.8 and 6.1.1.4'
H H 0.0000 0.0000 'International Tables Vol C Tables 4.2.6.8 and 6.1.1.4'
N N 0.0061 0.0033 'International Tables Vol C Tables 4.2.6.8 and 6.1.1.4'
P P 0.1023 0.0942 'International Tables Vol C Tables 4.2.6.8 and 6.1.1.4'
S S 0.1246 0.1234 'International Tables Vol C Tables 4.2.6.8 and 6.1.1.4'
Au Au -2.0133 8.8022 'International Tables Vol C Tables 4.2.6.8 and 6.1.1.4'

loop_
_geom_angle_atom_site_label_1
_geom_angle_atom_site_label_2
_geom_angle_atom_site_label_3
_geom_angle
_geom_angle_publ_flag
P1 Au1 S1 175.36(2) yes
C9 P1 C21 105.99(11) ?
C9 P1 C15 105.36(12) ?
C21 P1 C15 105.72(11) ?
C9 P1 Au1 118.20(8) ?
C21 P1 Au1 110.73(8) ?
C15 P1 Au1 110.01(8) ?
C1 S1 Au1 100.04(9) ?
N2 N1 C1 118.3(2) ?
N2 N1 C2 110.5(2) ?
C1 N1 C2 131.1(2) ?
C8 N2 N1 106.8(2) ?
N1 C1 S2 121.0(2) ?
N1 C1 S1 114.18(19) ?
S2 C1 S1 124.85(15) ?
C3 C2 N1 133.2(2) ?
C3 C2 C7 121.1(3) ?
N1 C2 C7 105.7(2) ?
C4 C3 C2 116.9(3) ?
C4 C3 H3 121.6 ?
C2 C3 H3 121.6 ?
C3 C4 C5 122.5(3) ?
C3 C4 H4 118.7 ?
C5 C4 H4 118.7 ?
C6 C5 C4 120.3(3) ?
C6 C5 H5 119.8 ?
C4 C5 H5 119.8 ?
C5 C6 C7 118.6(3) ?
C5 C6 H6 120.7 ?
C7 C6 H6 120.7 ?
C6 C7 C2 120.4(3) ?
C6 C7 C8 134.3(3) ?
C2 C7 C8 105.2(2) ?
N2 C8 C7 111.8(3) ?
N2 C8 H8 124.1 ?
C7 C8 H8 124.1 ?
C10 C9 C14 119.6(2) ?
C10 C9 P1 119.25(19) ?
C14 C9 P1 120.97(19) ?
C11 C10 C9 119.9(2) ?
C11 C10 H10 120.0 ?
C9 C10 H10 120.0 ?
C12 C11 C10 120.6(3) ?
C12 C11 H11 119.7 ?
C10 C11 H11 119.7 ?
C11 C12 C13 119.9(2) ?
C11 C12 H12 120.0 ?
C13 C12 H12 120.0 ?
C14 C13 C12 120.1(3) ?
C14 C13 H13 120.0 ?
C12 C13 H13 120.0 ?
C13 C14 C9 119.9(3) ?
C13 C14 H14 120.1 ?
C9 C14 H14 120.1 ?
C16 C15 C20 120.0(2) ?
C16 C15 P1 123.01(19) ?
C20 C15 P1 116.9(2) ?
C15 C16 C17 119.5(2) ?
C15 C16 H16 120.2 ?
C17 C16 H16 120.2 ?
C18 C17 C16 120.2(2) ?
C18 C17 H17 119.9 ?
C16 C17 H17 119.9 ?
C17 C18 C19 120.1(2) ?
C17 C18 H18 119.9 ?
C19 C18 H18 119.9 ?
C18 C19 C20 120.1(3) ?
C18 C19 H19 120.0 ?
C20 C19 H19 120.0 ?
C19 C20 C15 120.0(2) ?
C19 C20 H20 120.0 ?
C15 C20 H20 120.0 ?
C22 C21 C26 119.5(2) ?
C22 C21 P1 123.48(19) ?
C26 C21 P1 117.05(19) ?
C21 C22 C23 120.2(2) ?
C21 C22 H22 119.9 ?
C23 C22 H22 119.9 ?
C24 C23 C22 119.8(2) ?
C24 C23 H23 120.1 ?
C22 C23 H23 120.1 ?
C25 C24 C23 120.1(2) ?
C25 C24 H24 119.9 ?
C23 C24 H24 119.9 ?
C26 C25 C24 120.1(2) ?
C26 C25 H25 119.9 ?
C24 C25 H25 119.9 ?
C25 C26 C21 120.2(2) ?
C25 C26 H26 119.9 ?
C21 C26 H26 119.9 ?

loop_
_geom_bond_atom_site_label_1
_geom_bond_atom_site_label_2
_geom_bond_distance
_geom_bond_publ_flag
Au1 P1 2.2533(6) yes
Au1 S1 2.3272(6) yes
P1 C9 1.811(2) ?
P1 C21 1.815(2) ?
P1 C15 1.819(3) ?
S1 C1 1.732(3) ?
S2 C1 1.663(3) ?
N1 N2 1.398(3) ?
N1 C1 1.399(3) ?
N1 C2 1.406(3) ?
N2 C8 1.301(4) ?
C2 C3 1.399(4) ?
C2 C7 1.408(4) ?
C3 C4 1.392(4) ?
C3 H3 0.9500 ?
C4 C5 1.394(5) ?
C4 H4 0.9500 ?
C5 C6 1.381(5) ?
C5 H5 0.9500 ?
C6 C7 1.401(4) ?
C6 H6 0.9500 ?
C7 C8 1.445(4) ?
C8 H8 0.9500 ?
C9 C10 1.393(3) ?
C9 C14 1.398(4) ?
C10 C11 1.390(4) ?
C10 H10 0.9500 ?
C11 C12 1.377(4) ?
C11 H11 0.9500 ?
C12 C13 1.393(4) ?
C12 H12 0.9500 ?
C13 C14 1.391(4) ?
C13 H13 0.9500 ?
C14 H14 0.9500 ?
C15 C16 1.386(4) ?
C15 C20 1.394(3) ?
C16 C17 1.400(4) ?
C16 H16 0.9500 ?
C17 C18 1.381(4) ?
C17 H17 0.9500 ?
C18 C19 1.385(4) ?
C18 H18 0.9500 ?
C19 C20 1.387(4) ?
C19 H19 0.9500 ?
C20 H20 0.9500 ?
C21 C22 1.392(3) ?
C21 C26 1.394(3) ?
C22 C23 1.394(4) ?
C22 H22 0.9500 ?
C23 C24 1.388(4) ?
C23 H23 0.9500 ?
C24 C25 1.387(4) ?
C24 H24 0.9500 ?
C25 C26 1.386(4) ?
C25 H25 0.9500 ?
C26 H26 0.9500 ?

loop_
_geom_torsion_atom_site_label_1
_geom_torsion_atom_site_label_2
_geom_torsion_atom_site_label_3
_geom_torsion_atom_site_label_4
_geom_torsion
S1 Au1 P1 C9 122.9(3)
S1 Au1 P1 C21 0.4(3)
S1 Au1 P1 C15 -116.1(3)
P1 Au1 S1 C1 66.0(3)
C1 N1 N2 C8 175.9(2)
C2 N1 N2 C8 -0.3(3)
N2 N1 C1 S2 -179.68(19)
C2 N1 C1 S2 -4.4(4)
N2 N1 C1 S1 1.1(3)
C2 N1 C1 S1 176.3(2)
Au1 S1 C1 N1 -165.30(17)
Au1 S1 C1 S2 15.52(18)
N2 N1 C2 C3 -179.3(3)
C1 N1 C2 C3 5.2(5)
N2 N1 C2 C7 0.1(3)
C1 N1 C2 C7 -175.4(2)
N1 C2 C3 C4 -178.9(3)
C7 C2 C3 C4 1.8(4)
C2 C3 C4 C5 0.1(4)
C3 C4 C5 C6 -1.6(4)
C4 C5 C6 C7 1.4(4)
C5 C6 C7 C2 0.4(4)
C5 C6 C7 C8 178.2(3)
C3 C2 C7 C6 -2.0(4)
N1 C2 C7 C6 178.5(2)
C3 C2 C7 C8 179.6(2)
N1 C2 C7 C8 0.1(3)
N1 N2 C8 C7 0.4(3)
C6 C7 C8 N2 -178.3(3)
C2 C7 C8 N2 -0.4(3)
C21 P1 C9 C10 155.4(2)
C15 P1 C9 C10 -92.9(2)
Au1 P1 C9 C10 30.5(2)
C21 P1 C9 C14 -29.8(2)
C15 P1 C9 C14 82.0(2)
Au1 P1 C9 C14 -154.63(18)
C14 C9 C10 C11 -1.7(4)
P1 C9 C10 C11 173.2(2)
C9 C10 C11 C12 0.2(4)
C10 C11 C12 C13 1.6(4)
C11 C12 C13 C14 -1.7(4)
C12 C13 C14 C9 0.1(4)
C10 C9 C14 C13 1.6(4)
P1 C9 C14 C13 -173.3(2)
C9 P1 C15 C16 -3.7(2)
C21 P1 C15 C16 108.3(2)
Au1 P1 C15 C16 -132.1(2)
C9 P1 C15 C20 174.3(2)
C21 P1 C15 C20 -73.7(2)
Au1 P1 C15 C20 45.9(2)
C20 C15 C16 C17 0.4(4)
P1 C15 C16 C17 178.3(2)
C15 C16 C17 C18 0.7(4)
C16 C17 C18 C19 -0.2(4)
C17 C18 C19 C20 -1.4(4)
C18 C19 C20 C15 2.5(4)
C16 C15 C20 C19 -2.0(4)
P1 C15 C20 C19 180.0(2)
C9 P1 C21 C22 111.9(2)
C15 P1 C21 C22 0.4(2)
Au1 P1 C21 C22 -118.72(19)
C9 P1 C21 C26 -68.8(2)
C15 P1 C21 C26 179.70(19)
Au1 P1 C21 C26 60.6(2)
C26 C21 C22 C23 0.8(4)
P1 C21 C22 C23 -179.94(19)
C21 C22 C23 C24 1.0(4)
C22 C23 C24 C25 -1.8(4)
C23 C24 C25 C26 0.8(4)
C24 C25 C26 C21 1.0(4)
C22 C21 C26 C25 -1.8(4)
P1 C21 C26 C25 178.9(2)
